data_7248596
loop_
_publ_author_name
'Majumdar, Dhrubajyoti'
'Gassoumi, Bouzid'
'Dey, Arka'
'Roy, Sourav'
'Ayachi, Sahbi'
'Hazra, Suman'
'Dalai, Sudipta'

_publ_section_title
;
 Synthesis, characterization, crystal structure, and fabrication of
 photosensitive Schottky device of a binuclear Cu(ii)-Salen complex: a DFT
 investigations
;
_journal_issue 21
_journal_name_full 'RSC Advances'
_journal_page_first 14992
_journal_page_last 15007
_journal_paper_doi 10.1039/D4RA01846J
_journal_volume 14
_journal_year 2024
_chemical_formula_sum 'C32 H28 Cu2 N4 O4'
_chemical_formula_weight 659.68
_space_group_crystal_system monoclinic
_space_group_IT_number 15
_space_group_name_Hall '-C 2yc'
_space_group_name_H-M_alt 'C 1 2/c 1'
_atom_sites_solution_hydrogens geom
_audit_creation_method SHELXL-2018/3
_audit_update_record
;
2024-01-29 deposited with the CCDC.	2024-04-26 downloaded from the CCDC.
;
_cell_angle_alpha 90
_cell_angle_beta 97.479(2)
_cell_angle_gamma 90
_cell_formula_units_Z 4
_cell_length_a 26.628(3)
_cell_length_b 6.9771(7)
_cell_length_c 14.7128(15)
_cell_measurement_reflns_used 9904
_cell_measurement_temperature 293(2)
_cell_measurement_theta_max 25.37
_cell_measurement_theta_min 2.79
_cell_volume 2710.2(5)
_computing_structure_refinement 'SHELXL-2018/3 (Sheldrick, 2018)'
_computing_structure_solution 'SHELXT 2018/2 (Sheldrick, 2018)'
_diffrn_ambient_temperature 293(2)
_diffrn_measured_fraction_theta_full 0.995
_diffrn_measured_fraction_theta_max 0.995
_diffrn_measurement_device_type 'Bruker APEX-II CCD'
_diffrn_measurement_method '\f and \w scans'
_diffrn_radiation_type MoK\a
_diffrn_radiation_wavelength 0.71073
_diffrn_reflns_av_R_equivalents 0.0549
_diffrn_reflns_av_unetI/netI 0.0196
_diffrn_reflns_Laue_measured_fraction_full 0.995
_diffrn_reflns_Laue_measured_fraction_max 0.995
_diffrn_reflns_limit_h_max 30
_diffrn_reflns_limit_h_min -31
_diffrn_reflns_limit_k_max 8
_diffrn_reflns_limit_k_min -8
_diffrn_reflns_limit_l_max 17
_diffrn_reflns_limit_l_min -17
_diffrn_reflns_number 39865
_diffrn_reflns_point_group_measured_fraction_full 0.995
_diffrn_reflns_point_group_measured_fraction_max 0.995
_diffrn_reflns_theta_full 24.681
_diffrn_reflns_theta_max 24.681
_diffrn_reflns_theta_min 2.793
_exptl_absorpt_coefficient_mu 1.617
_exptl_absorpt_correction_type multi-scan
_exptl_crystal_colour GREEN
_exptl_crystal_density_diffrn 1.617
_exptl_crystal_description BLOCK
_exptl_crystal_F_000 1352
_exptl_crystal_size_max 0.200
_exptl_crystal_size_mid 0.200
_exptl_crystal_size_min 0.200
_exptl_transmission_factor_max 0.7450
_exptl_transmission_factor_min 0.4431
_refine_diff_density_max 0.337
_refine_diff_density_min -0.542
_refine_diff_density_rms 0.095
_refine_ls_extinction_method none
_refine_ls_goodness_of_fit_ref 1.181
_refine_ls_hydrogen_treatment constr
_refine_ls_matrix_type full
_refine_ls_number_parameters 190
_refine_ls_number_reflns 2295
_refine_ls_number_restraints 0
_refine_ls_restrained_S_all 1.181
_refine_ls_R_factor_all 0.0346
_refine_ls_R_factor_gt 0.0307
_refine_ls_shift/su_max 0.001
_refine_ls_shift/su_mean 0.000
_refine_ls_structure_factor_coef Fsqd
_refine_ls_weighting_details 'w=1/[\s^2^(Fo^2^)+(0.0407P)^2^+4.4851P] where P=(Fo^2^+2Fc^2^)/3'
_refine_ls_weighting_scheme calc
_refine_ls_wR_factor_gt 0.0799
_refine_ls_wR_factor_ref 0.0822
_reflns_Friedel_coverage 0.000
_reflns_number_gt 2070
_reflns_number_total 2295
_reflns_threshold_expression 'I > 2\s(I)'
_cod_data_source_file d4ra01846j2.cif
_cod_data_source_block shelx
_cod_depositor_comments
;
The following automatic conversions were performed:

data item '_exptl_absorpt_correction_type' value 'MULTI-SCAN' was
changed to 'multi-scan' in accordance with the
/home/data/users/saulius/crontab/automatic-downloads/rss-feeds/RSC/lib/dictionaries/cif_core.dic
dictionary named 'cif_core.dic' version 2.4.2 last updated on
2011-04-26.

Automatic conversion script
Id: cif_fix_values 8170 2020-07-09 18:12:32Z antanas 
;
_cod_original_sg_symbol_H-M 'C 2/c'
_cod_database_code 7248596
_shelx_shelxl_version_number 2018/3
_shelx_space_group_comment
;
The symmetry employed for this shelxl refinement is uniquely defined
by the following loop, which should always be used as a source of
symmetry information in preference to the above space-group names.
They are only intended as comments.
;
_shelx_estimated_absorpt_t_min 0.738
_shelx_estimated_absorpt_t_max 0.738

loop_
_space_group_symop_operation_xyz
'x, y, z'
'-x, y, -z+1/2'
'x+1/2, y+1/2, z'
'-x+1/2, y+1/2, -z+1/2'
'-x, -y, -z'
'x, -y, z-1/2'
'-x+1/2, -y+1/2, -z'
'x+1/2, -y+1/2, z-1/2'

loop_
_atom_site_label
_atom_site_type_symbol
_atom_site_fract_x
_atom_site_fract_y
_atom_site_fract_z
_atom_site_U_iso_or_equiv
_atom_site_adp_type
_atom_site_occupancy
_atom_site_site_symmetry_order
_atom_site_calc_flag
_atom_site_refinement_flags_posn
_atom_site_refinement_flags_adp
_atom_site_refinement_flags_occupancy
_atom_site_disorder_assembly
_atom_site_disorder_group
Cu1 Cu 0.73283(2) 0.29470(4) 0.59789(2) 0.02064(13) Uani 1 1 d . . . . .
N1 N 0.68818(8) 0.4689(3) 0.65352(14) 0.0256(5) Uani 1 1 d . . . . .
O1 O 0.68448(7) 0.0917(3) 0.58906(13) 0.0289(4) Uani 1 1 d . . . . .
O2 O 0.78438(6) 0.1237(2) 0.56243(12) 0.0235(4) Uani 1 1 d . . . . .
N2 N 0.78243(8) 0.4980(3) 0.62744(15) 0.0267(5) Uani 1 1 d . . . . .
C7 C 0.64167(10) 0.4383(4) 0.66444(18) 0.0306(6) Uani 1 1 d . . . . .
H7 H 0.624687 0.534764 0.691640 0.037 Uiso 1 1 calc R U . . .
C6 C 0.61429(10) 0.2674(4) 0.63791(19) 0.0290(6) Uani 1 1 d . . . . .
C1 C 0.63676(10) 0.1038(4) 0.60159(17) 0.0268(6) Uani 1 1 d . . . . .
C2 C 0.60504(11) -0.0552(4) 0.5786(2) 0.0369(7) Uani 1 1 d . . . . .
H2 H 0.618568 -0.163947 0.554527 0.044 Uiso 1 1 calc R U . . .
C3 C 0.55469(12) -0.0546(5) 0.5907(2) 0.0468(8) Uani 1 1 d . . . . .
H3 H 0.534821 -0.161734 0.574010 0.056 Uiso 1 1 calc R U . . .
C4 C 0.53318(12) 0.1039(6) 0.6276(3) 0.0523(9) Uani 1 1 d . . . . .
H4 H 0.499266 0.102788 0.636701 0.063 Uiso 1 1 calc R U . . .
C5 C 0.56242(12) 0.2610(5) 0.6502(2) 0.0449(8) Uani 1 1 d . . . . .
H5 H 0.547910 0.367486 0.674453 0.054 Uiso 1 1 calc R U . . .
C8 C 0.71363(11) 0.6438(4) 0.6915(2) 0.0338(6) Uani 1 1 d . . . . .
H8A H 0.725078 0.626888 0.756355 0.041 Uiso 1 1 calc R U . . .
H8B H 0.690343 0.751242 0.684310 0.041 Uiso 1 1 calc R U . . .
C9 C 0.75844(12) 0.6818(4) 0.6402(2) 0.0352(7) Uani 1 1 d . . . . .
H9A H 0.747162 0.740443 0.581344 0.042 Uiso 1 1 calc R U . . .
H9B H 0.782227 0.767767 0.675207 0.042 Uiso 1 1 calc R U . . .
C10 C 0.83085(10) 0.4773(4) 0.64456(18) 0.0311(6) Uani 1 1 d . . . . .
H10 H 0.849870 0.583098 0.666741 0.037 Uiso 1 1 calc R U . . .
C11 C 0.85735(10) 0.3032(4) 0.63185(18) 0.0286(6) Uani 1 1 d . . . . .
C16 C 0.83353(9) 0.1373(4) 0.59073(17) 0.0247(6) Uani 1 1 d . . . . .
C15 C 0.86406(10) -0.0218(4) 0.5778(2) 0.0345(6) Uani 1 1 d . . . . .
H15 H 0.849282 -0.131904 0.550544 0.041 Uiso 1 1 calc R U . . .
C14 C 0.91595(11) -0.0175(5) 0.6050(2) 0.0469(8) Uani 1 1 d . . . . .
H14 H 0.935510 -0.124297 0.595542 0.056 Uiso 1 1 calc R U . . .
C13 C 0.93882(12) 0.1442(6) 0.6459(2) 0.0517(9) Uani 1 1 d . . . . .
H13 H 0.973556 0.145920 0.664570 0.062 Uiso 1 1 calc R U . . .
C12 C 0.91018(11) 0.3003(5) 0.6587(2) 0.0427(8) Uani 1 1 d . . . . .
H12 H 0.925853 0.408758 0.686033 0.051 Uiso 1 1 calc R U . . .

loop_
_atom_site_aniso_label
_atom_site_aniso_U_11
_atom_site_aniso_U_22
_atom_site_aniso_U_33
_atom_site_aniso_U_23
_atom_site_aniso_U_13
_atom_site_aniso_U_12
Cu1 0.0208(2) 0.0191(2) 0.02239(19) -0.00376(12) 0.00432(12) -0.00015(12)
N1 0.0299(12) 0.0224(11) 0.0248(11) -0.0019(9) 0.0046(9) 0.0011(9)
O1 0.0242(9) 0.0236(9) 0.0411(11) -0.0050(8) 0.0119(8) -0.0009(8)
O2 0.0196(9) 0.0239(9) 0.0267(9) -0.0027(7) 0.0025(7) -0.0001(7)
N2 0.0307(12) 0.0235(12) 0.0267(11) -0.0020(9) 0.0071(9) -0.0031(10)
C7 0.0324(15) 0.0298(15) 0.0310(14) -0.0007(12) 0.0090(11) 0.0096(12)
C6 0.0233(14) 0.0324(15) 0.0320(14) 0.0029(12) 0.0061(11) 0.0045(11)
C1 0.0243(13) 0.0319(15) 0.0242(13) 0.0021(11) 0.0037(10) -0.0002(11)
C2 0.0332(16) 0.0346(16) 0.0435(17) -0.0051(13) 0.0072(13) -0.0063(13)
C3 0.0318(16) 0.051(2) 0.057(2) 0.0011(16) 0.0041(14) -0.0153(15)
C4 0.0218(15) 0.066(2) 0.070(2) 0.0053(19) 0.0106(15) -0.0020(16)
C5 0.0295(16) 0.0475(19) 0.060(2) 0.0030(16) 0.0145(15) 0.0087(15)
C8 0.0438(17) 0.0246(14) 0.0338(15) -0.0101(12) 0.0080(13) 0.0011(13)
C9 0.0468(18) 0.0209(14) 0.0390(17) -0.0025(12) 0.0093(14) -0.0040(13)
C10 0.0328(16) 0.0312(15) 0.0285(14) -0.0007(12) 0.0014(11) -0.0139(12)
C11 0.0225(13) 0.0358(16) 0.0272(14) 0.0060(11) 0.0019(11) -0.0056(12)
C16 0.0221(13) 0.0317(14) 0.0208(12) 0.0074(11) 0.0045(10) 0.0001(11)
C15 0.0286(14) 0.0390(16) 0.0367(15) 0.0031(13) 0.0068(12) 0.0076(13)
C14 0.0297(16) 0.059(2) 0.053(2) 0.0117(17) 0.0092(14) 0.0181(16)
C13 0.0203(15) 0.074(2) 0.060(2) 0.0164(19) 0.0001(14) 0.0010(17)
C12 0.0262(15) 0.056(2) 0.0446(18) 0.0083(15) -0.0010(13) -0.0116(15)

loop_
_atom_type_symbol
_atom_type_description
_atom_type_scat_dispersion_real
_atom_type_scat_dispersion_imag
_atom_type_scat_source
C C 0.0033 0.0016 'International Tables Vol C Tables 4.2.6.8 and 6.1.1.4'
H H 0.0000 0.0000 'International Tables Vol C Tables 4.2.6.8 and 6.1.1.4'
Cu Cu 0.3201 1.2651 'International Tables Vol C Tables 4.2.6.8 and 6.1.1.4'
N N 0.0061 0.0033 'International Tables Vol C Tables 4.2.6.8 and 6.1.1.4'
O O 0.0106 0.0060 'International Tables Vol C Tables 4.2.6.8 and 6.1.1.4'

loop_
_geom_angle_atom_site_label_1
_geom_angle_atom_site_label_2
_geom_angle_atom_site_label_3
_geom_angle
_geom_angle_site_symmetry_1
_geom_angle_site_symmetry_3
_geom_angle_publ_flag
O1 Cu1 O2 91.13(7) . . ?
O1 Cu1 N2 171.09(8) . . ?
O2 Cu1 N2 91.44(8) . . ?
O1 Cu1 N1 92.77(8) . . ?
O2 Cu1 N1 170.32(8) . . ?
N2 Cu1 N1 83.42(9) . . ?
O1 Cu1 O2 93.90(7) . 7_656 ?
O2 Cu1 O2 86.17(7) . 7_656 ?
N2 Cu1 O2 94.78(8) . 7_656 ?
N1 Cu1 O2 102.38(7) . 7_656 ?
C7 N1 C8 119.6(2) . . ?
C7 N1 Cu1 126.68(19) . . ?
C8 N1 Cu1 113.59(17) . . ?
C1 O1 Cu1 126.93(17) . . ?
C16 O2 Cu1 125.17(16) . . ?
C16 O2 Cu1 110.16(14) . 7_656 ?
Cu1 O2 Cu1 93.83(7) . 7_656 ?
C10 N2 C9 121.2(2) . . ?
C10 N2 Cu1 126.41(19) . . ?
C9 N2 Cu1 111.96(17) . . ?
N1 C7 C6 124.8(2) . . ?
N1 C7 H7 117.6 . . ?
C6 C7 H7 117.6 . . ?
C5 C6 C1 119.1(3) . . ?
C5 C6 C7 117.6(3) . . ?
C1 C6 C7 123.2(2) . . ?
O1 C1 C2 118.5(2) . . ?
O1 C1 C6 124.5(2) . . ?
C2 C1 C6 116.9(2) . . ?
C3 C2 C1 122.1(3) . . ?
C3 C2 H2 119.0 . . ?
C1 C2 H2 119.0 . . ?
C2 C3 C4 120.8(3) . . ?
C2 C3 H3 119.6 . . ?
C4 C3 H3 119.6 . . ?
C5 C4 C3 119.0(3) . . ?
C5 C4 H4 120.5 . . ?
C3 C4 H4 120.5 . . ?
C4 C5 C6 122.1(3) . . ?
C4 C5 H5 119.0 . . ?
C6 C5 H5 119.0 . . ?
N1 C8 C9 108.0(2) . . ?
N1 C8 H8A 110.1 . . ?
C9 C8 H8A 110.1 . . ?
N1 C8 H8B 110.1 . . ?
C9 C8 H8B 110.1 . . ?
H8A C8 H8B 108.4 . . ?
N2 C9 C8 107.3(2) . . ?
N2 C9 H9A 110.3 . . ?
C8 C9 H9A 110.3 . . ?
N2 C9 H9B 110.3 . . ?
C8 C9 H9B 110.3 . . ?
H9A C9 H9B 108.5 . . ?
N2 C10 C11 124.6(2) . . ?
N2 C10 H10 117.7 . . ?
C11 C10 H10 117.7 . . ?
C12 C11 C16 118.9(3) . . ?
C12 C11 C10 117.8(3) . . ?
C16 C11 C10 123.3(2) . . ?
O2 C16 C15 117.8(2) . . ?
O2 C16 C11 124.2(2) . . ?
C15 C16 C11 118.0(2) . . ?
C14 C15 C16 121.1(3) . . ?
C14 C15 H15 119.5 . . ?
C16 C15 H15 119.5 . . ?
C13 C14 C15 120.6(3) . . ?
C13 C14 H14 119.7 . . ?
C15 C14 H14 119.7 . . ?
C12 C13 C14 119.5(3) . . ?
C12 C13 H13 120.3 . . ?
C14 C13 H13 120.3 . . ?
C13 C12 C11 122.0(3) . . ?
C13 C12 H12 119.0 . . ?
C11 C12 H12 119.0 . . ?

loop_
_geom_bond_atom_site_label_1
_geom_bond_atom_site_label_2
_geom_bond_distance
_geom_bond_site_symmetry_2
_geom_bond_publ_flag
Cu1 O1 1.9073(18) . ?
Cu1 O2 1.9406(17) . ?
Cu1 N2 1.948(2) . ?
Cu1 N1 1.953(2) . ?
Cu1 O2 2.4120(17) 7_656 ?
N1 C7 1.287(3) . ?
N1 C8 1.470(3) . ?
O1 C1 1.310(3) . ?
O2 C16 1.324(3) . ?
N2 C10 1.289(3) . ?
N2 C9 1.455(3) . ?
C7 C6 1.425(4) . ?
C7 H7 0.9300 . ?
C6 C5 1.417(4) . ?
C6 C1 1.425(4) . ?
C1 C2 1.408(4) . ?
C2 C3 1.375(4) . ?
C2 H2 0.9300 . ?
C3 C4 1.388(5) . ?
C3 H3 0.9300 . ?
C4 C5 1.360(5) . ?
C4 H4 0.9300 . ?
C5 H5 0.9300 . ?
C8 C9 1.516(4) . ?
C8 H8A 0.9700 . ?
C8 H8B 0.9700 . ?
C9 H9A 0.9700 . ?
C9 H9B 0.9700 . ?
C10 C11 1.430(4) . ?
C10 H10 0.9300 . ?
C11 C12 1.411(4) . ?
C11 C16 1.417(4) . ?
C16 C15 1.404(4) . ?
C15 C14 1.388(4) . ?
C15 H15 0.9300 . ?
C14 C13 1.382(5) . ?
C14 H14 0.9300 . ?
C13 C12 1.357(5) . ?
C13 H13 0.9300 . ?
C12 H12 0.9300 . ?

loop_
_geom_torsion_atom_site_label_1
_geom_torsion_atom_site_label_2
_geom_torsion_atom_site_label_3
_geom_torsion_atom_site_label_4
_geom_torsion
_geom_torsion_site_symmetry_1
_geom_torsion_site_symmetry_2
_geom_torsion_site_symmetry_3
_geom_torsion_site_symmetry_4
_geom_torsion_publ_flag
C8 N1 C7 C6 -174.3(3) . . . . ?
Cu1 N1 C7 C6 0.6(4) . . . . ?
N1 C7 C6 C5 -176.6(3) . . . . ?
N1 C7 C6 C1 4.6(4) . . . . ?
Cu1 O1 C1 C2 170.54(19) . . . . ?
Cu1 O1 C1 C6 -10.0(4) . . . . ?
C5 C6 C1 O1 -178.5(3) . . . . ?
C7 C6 C1 O1 0.3(4) . . . . ?
C5 C6 C1 C2 1.0(4) . . . . ?
C7 C6 C1 C2 179.8(3) . . . . ?
O1 C1 C2 C3 179.2(3) . . . . ?
C6 C1 C2 C3 -0.3(4) . . . . ?
C1 C2 C3 C4 -0.8(5) . . . . ?
C2 C3 C4 C5 1.2(5) . . . . ?
C3 C4 C5 C6 -0.5(6) . . . . ?
C1 C6 C5 C4 -0.6(5) . . . . ?
C7 C6 C5 C4 -179.5(3) . . . . ?
C7 N1 C8 C9 -158.8(2) . . . . ?
Cu1 N1 C8 C9 25.7(3) . . . . ?
C10 N2 C9 C8 -133.4(3) . . . . ?
Cu1 N2 C9 C8 39.6(3) . . . . ?
N1 C8 C9 N2 -41.1(3) . . . . ?
C9 N2 C10 C11 -178.5(2) . . . . ?
Cu1 N2 C10 C11 9.5(4) . . . . ?
N2 C10 C11 C12 -176.4(3) . . . . ?
N2 C10 C11 C16 6.0(4) . . . . ?
Cu1 O2 C16 C15 164.42(18) . . . . ?
Cu1 O2 C16 C15 -85.4(2) 7_656 . . . ?
Cu1 O2 C16 C11 -16.6(3) . . . . ?
Cu1 O2 C16 C11 93.6(2) 7_656 . . . ?
C12 C11 C16 O2 -179.7(2) . . . . ?
C10 C11 C16 O2 -2.1(4) . . . . ?
C12 C11 C16 C15 -0.7(4) . . . . ?
C10 C11 C16 C15 176.8(2) . . . . ?
O2 C16 C15 C14 179.4(3) . . . . ?
C11 C16 C15 C14 0.4(4) . . . . ?
C16 C15 C14 C13 0.2(5) . . . . ?
C15 C14 C13 C12 -0.6(5) . . . . ?
C14 C13 C12 C11 0.3(5) . . . . ?
C16 C11 C12 C13 0.4(5) . . . . ?
C10 C11 C12 C13 -177.3(3) . . . . ?
